data_7003098
loop_
_publ_author_name
'Agust\'i, Gloria'
'Thompson, Amber L.'
'Gaspar, Ana B.'
'Mu\~noz, M. Carmen'
'Goeta, Andr\'es E.'
'Rodr\'iguez-Velamaz\'an, Jos\'e Alberto'
'Castro, Miguel'
'Burriel, Ram\'on'
'Real, Jos\'e Antonio'

_publ_section_title
;
 Thermal, pressure and light induced spin transition in the
 two-dimensional coordination polymer {Fe(pmd)2[Cu(CN)2]2}
;
_journal_issue 5
_journal_name_full 'Dalton Transactions'
_journal_page_first 642
_journal_page_last 649
_journal_paper_doi 10.1039/b711834a
_journal_year 2008
_chemical_formula_moiety 'C12 H8 Cu2 Fe N8'
_chemical_formula_sum 'C12 H8 Cu2 Fe N8'
_chemical_formula_weight 447.19
_chemical_melting_point ?
_chemical_name_common Fe(Pmd)2(Cu(CN)2)2
_chemical_name_systematic
;
Fe(Pmd)2[Cu(CN)2]2
;
_space_group_IT_number 2
_symmetry_cell_setting triclinic
_symmetry_space_group_name_Hall '-P 1'
_symmetry_space_group_name_H-M 'P -1'
_atom_sites_solution_hydrogens geom
_atom_sites_solution_primary direct
_atom_sites_solution_secondary difmap
_audit_creation_method SHELXL-97
_cell_angle_alpha 109.077(4)
_cell_angle_beta 108.194(4)
_cell_angle_gamma 99.021(4)
_cell_formula_units_Z 1
_cell_length_a 6.8434(13)
_cell_length_b 7.7006(14)
_cell_length_c 7.7696(15)
_cell_measurement_reflns_used 1160
_cell_measurement_temperature 90(2)
_cell_measurement_theta_max 57.770
_cell_measurement_theta_min 6.024
_cell_volume 352.00(12)
_computing_cell_refinement 'SMART-NT V6.1 (Bruker, 2000)'
_computing_data_collection 'SMART-NT V6.1 (Bruker, 2000)'
_computing_data_reduction 'SMART-NT V6.1 (Bruker, 2000)'
_computing_molecular_graphics 'Bruker SHELXTL'
_computing_publication_material 'Bruker SHELXTL'
_computing_structure_refinement 'SHELXL-97 (Sheldrick, 1997)'
_computing_structure_solution 'SHELXS-97 (Sheldrick, 1997)'
_diffrn_ambient_temperature 90(2)
_diffrn_detector_area_resol_mean 8
_diffrn_measured_fraction_theta_full 0.980
_diffrn_measured_fraction_theta_max 0.980
_diffrn_measurement_device_type 'Bruker ProteumM with Bede Microsource'
_diffrn_measurement_method \w-scans
_diffrn_radiation_monochromator graphite
_diffrn_radiation_source 'micro-focus X-ray source'
_diffrn_radiation_type MoK\a
_diffrn_radiation_wavelength 0.71073
_diffrn_reflns_av_R_equivalents 0.0320
_diffrn_reflns_av_sigmaI/netI 0.0558
_diffrn_reflns_limit_h_max 8
_diffrn_reflns_limit_h_min -9
_diffrn_reflns_limit_k_max 10
_diffrn_reflns_limit_k_min -10
_diffrn_reflns_limit_l_max 10
_diffrn_reflns_limit_l_min -10
_diffrn_reflns_number 3761
_diffrn_reflns_theta_full 29.13
_diffrn_reflns_theta_max 29.13
_diffrn_reflns_theta_min 2.92
_exptl_absorpt_coefficient_mu 4.020
_exptl_absorpt_correction_T_max 0.8889
_exptl_absorpt_correction_T_min 0.7945
_exptl_absorpt_correction_type multi-scan
_exptl_absorpt_process_details 'SADABS (G.M.Sheldrick, 1998)'
_exptl_crystal_colour clear_intense_red
_exptl_crystal_density_diffrn 2.110
_exptl_crystal_density_meas ?
_exptl_crystal_density_method .
_exptl_crystal_description block
_exptl_crystal_F_000 220
_exptl_crystal_size_max 0.06
_exptl_crystal_size_mid 0.05
_exptl_crystal_size_min 0.03
_refine_diff_density_max 1.160
_refine_diff_density_min -0.653
_refine_diff_density_rms 0.185
_refine_ls_extinction_method none
_refine_ls_goodness_of_fit_ref 1.178
_refine_ls_hydrogen_treatment constr
_refine_ls_matrix_type full
_refine_ls_number_parameters 106
_refine_ls_number_reflns 1864
_refine_ls_number_restraints 0
_refine_ls_restrained_S_all 1.178
_refine_ls_R_factor_all 0.0643
_refine_ls_R_factor_gt 0.0471
_refine_ls_shift/su_max 0.000
_refine_ls_shift/su_mean 0.000
_refine_ls_structure_factor_coef Fsqd
_refine_ls_weighting_details 'calc w=1/[\s^2^(Fo^2^)+(0.0459P)^2^+1.0734P] where P=(Fo^2^+2Fc^2^)/3'
_refine_ls_weighting_scheme calc
_refine_ls_wR_factor_gt 0.1140
_refine_ls_wR_factor_ref 0.1197
_reflns_number_gt 1487
_reflns_number_total 1864
_reflns_threshold_expression >2sigma(I)
_cod_data_source_file b711834a.txt
_cod_data_source_block 090k
_cod_depositor_comments
;
The following automatic conversions were performed:
'_symmetry_cell_setting' value 'Triclinic' changed to 'triclinic'
according to '/home/saulius/struct/CIF-dictionaries/cif_core.dic'
dictionary named 'cif_core.dic' version 2.4.1 from 2010-06-29.

Automatic conversion script
Id: cif_fix_enum 1527 2010-12-29 10:47:43Z saulius 

The following automatic conversions were performed:

'_chemical_melting_point' value 'not measured' was changed to '?' -
the value is undefined or not given.

Automatic conversion script
Id: cif_fix_values 1646 2011-03-28 12:23:43Z adriana 
;
_cod_original_cell_volume 352.00(11)
_cod_original_sg_symbol_H-M P-1
_cod_database_code 7003098

loop_
_symmetry_equiv_pos_as_xyz
'x, y, z'
'-x, -y, -z'

loop_
_atom_site_label
_atom_site_type_symbol
_atom_site_fract_x
_atom_site_fract_y
_atom_site_fract_z
_atom_site_U_iso_or_equiv
_atom_site_adp_type
_atom_site_occupancy
_atom_site_symmetry_multiplicity
_atom_site_calc_flag
_atom_site_refinement_flags
_atom_site_disorder_assembly
_atom_site_disorder_group
Fe1 Fe 0.0000 1.0000 1.0000 0.0090(2) Uani 1 2 d S . .
N1 N 0.2126(7) 0.8816(5) 1.1088(6) 0.0121(8) Uani 1 1 d . . .
C1 C 0.3353(8) 0.8015(7) 1.1517(7) 0.0126(9) Uani 1 1 d . . .
Cu1 Cu -0.49088(10) 0.62546(8) 0.15683(9) 0.01197(17) Uani 1 1 d . . .
N2 N 0.2294(7) 1.2207(6) 1.0547(6) 0.0135(8) Uani 1 1 d . . .
C2 C 0.3513(8) 1.3543(7) 1.0777(7) 0.0135(9) Uani 1 1 d . . .
N3 N 0.0083(6) 0.8667(5) 0.7301(6) 0.0123(8) Uani 1 1 d . . .
C3 C 0.1880(8) 0.8365(7) 0.7059(7) 0.0157(9) Uani 1 1 d . . .
H3 H 0.3209 0.8842 0.8167 0.019 Uiso 1 1 calc R . .
C4 C 0.1777(8) 0.7349(8) 0.5173(8) 0.0191(10) Uani 1 1 d . . .
H4 H 0.3028 0.7096 0.4987 0.023 Uiso 1 1 calc R . .
N4 N -0.1939(7) 0.7075(6) 0.3834(6) 0.0136(8) Uani 1 1 d . . .
C5 C -0.0144(8) 0.6713(7) 0.3582(7) 0.0159(9) Uani 1 1 d . . .
H5 H -0.0219 0.6013 0.2293 0.019 Uiso 1 1 calc R . .
C6 C -0.1741(8) 0.8030(7) 0.5694(7) 0.0146(9) Uani 1 1 d . . .
H6 H -0.2992 0.8274 0.5886 0.018 Uiso 1 1 calc R . .

loop_
_atom_site_aniso_label
_atom_site_aniso_U_11
_atom_site_aniso_U_22
_atom_site_aniso_U_33
_atom_site_aniso_U_23
_atom_site_aniso_U_13
_atom_site_aniso_U_12
Fe1 0.0076(4) 0.0083(4) 0.0099(4) 0.0029(3) 0.0034(3) 0.0004(3)
N1 0.0142(19) 0.0082(17) 0.0131(18) 0.0019(14) 0.0079(15) 0.0013(15)
C1 0.013(2) 0.014(2) 0.008(2) 0.0026(16) 0.0045(17) -0.0008(17)
Cu1 0.0105(3) 0.0104(3) 0.0124(3) 0.0025(2) 0.0038(2) 0.0021(2)
N2 0.016(2) 0.016(2) 0.0116(18) 0.0064(15) 0.0063(15) 0.0088(16)
C2 0.011(2) 0.010(2) 0.014(2) 0.0009(16) 0.0035(17) 0.0015(17)
N3 0.0101(18) 0.0104(18) 0.0118(18) 0.0039(14) 0.0004(15) -0.0003(14)
C3 0.013(2) 0.019(2) 0.015(2) 0.0075(18) 0.0063(18) 0.0015(18)
C4 0.008(2) 0.028(3) 0.020(2) 0.012(2) 0.0031(19) 0.0007(19)
N4 0.0113(19) 0.0115(18) 0.0139(18) 0.0032(15) 0.0026(15) 0.0008(14)
C5 0.016(2) 0.018(2) 0.014(2) 0.0055(18) 0.0079(19) 0.0045(18)
C6 0.010(2) 0.012(2) 0.016(2) 0.0025(18) 0.0007(18) 0.0026(17)

loop_
_atom_type_symbol
_atom_type_description
_atom_type_scat_dispersion_real
_atom_type_scat_dispersion_imag
_atom_type_scat_source
C C 0.0033 0.0016 'International Tables Vol C Tables 4.2.6.8 and 6.1.1.4'
H H 0.0000 0.0000 'International Tables Vol C Tables 4.2.6.8 and 6.1.1.4'
N N 0.0061 0.0033 'International Tables Vol C Tables 4.2.6.8 and 6.1.1.4'
Fe Fe 0.3463 0.8444 'International Tables Vol C Tables 4.2.6.8 and 6.1.1.4'
Cu Cu 0.3201 1.2651 'International Tables Vol C Tables 4.2.6.8 and 6.1.1.4'

loop_
_geom_angle_atom_site_label_1
_geom_angle_atom_site_label_2
_geom_angle_atom_site_label_3
_geom_angle
_geom_angle_site_symmetry_1
_geom_angle_site_symmetry_3
_geom_angle_publ_flag
N2 Fe1 N2 180.000(1) 2_577 . ?
N2 Fe1 N1 89.70(16) 2_577 . ?
N2 Fe1 N1 90.30(16) . . ?
N2 Fe1 N1 90.30(16) 2_577 2_577 ?
N2 Fe1 N1 89.70(16) . 2_577 ?
N1 Fe1 N1 180.000(2) . 2_577 ?
N2 Fe1 N3 89.74(16) 2_577 2_577 ?
N2 Fe1 N3 90.26(16) . 2_577 ?
N1 Fe1 N3 91.23(16) . 2_577 ?
N1 Fe1 N3 88.77(16) 2_577 2_577 ?
N2 Fe1 N3 90.26(16) 2_577 . ?
N2 Fe1 N3 89.74(16) . . ?
N1 Fe1 N3 88.77(16) . . ?
N1 Fe1 N3 91.23(16) 2_577 . ?
N3 Fe1 N3 180.000(1) 2_577 . ?
C1 N1 Fe1 172.4(4) . . ?
N1 C1 Cu1 166.1(4) . 1_656 ?
C1 Cu1 C2 115.8(2) 1_454 1_444 ?
C1 Cu1 N4 120.57(17) 1_454 . ?
C2 Cu1 N4 111.64(18) 1_444 . ?
C1 Cu1 C2 101.17(18) 1_454 2_576 ?
C2 Cu1 C2 109.36(16) 1_444 2_576 ?
N4 Cu1 C2 94.67(17) . 2_576 ?
C1 Cu1 Cu1 121.57(14) 1_454 2_465 ?
C2 Cu1 Cu1 61.29(14) 1_444 2_465 ?
N4 Cu1 Cu1 111.49(12) . 2_465 ?
C2 Cu1 Cu1 48.07(11) 2_576 2_465 ?
C2 N2 Fe1 174.5(4) . . ?
N2 C2 Cu1 162.5(4) . 1_666 ?
N2 C2 Cu1 123.7(4) . 2_576 ?
Cu1 C2 Cu1 70.64(16) 1_666 2_576 ?
C6 N3 C3 118.4(4) . . ?
C6 N3 Fe1 118.6(3) . . ?
C3 N3 Fe1 123.0(3) . . ?
N3 C3 C4 119.4(4) . . ?
N3 C3 H3 120.3 . . ?
C4 C3 H3 120.3 . . ?
C5 C4 C3 119.6(5) . . ?
C5 C4 H4 120.2 . . ?
C3 C4 H4 120.2 . . ?
C6 N4 C5 116.9(4) . . ?
C6 N4 Cu1 118.5(3) . . ?
C5 N4 Cu1 124.6(3) . . ?
N4 C5 C4 120.6(5) . . ?
N4 C5 H5 119.7 . . ?
C4 C5 H5 119.7 . . ?
N3 C6 N4 125.0(5) . . ?
N3 C6 H6 117.5 . . ?
N4 C6 H6 117.5 . . ?

loop_
_geom_bond_atom_site_label_1
_geom_bond_atom_site_label_2
_geom_bond_distance
_geom_bond_site_symmetry_2
_geom_bond_publ_flag
Fe1 N2 1.951(4) 2_577 ?
Fe1 N2 1.951(4) . ?
Fe1 N1 1.953(4) . ?
Fe1 N1 1.953(4) 2_577 ?
Fe1 N3 2.035(4) 2_577 ?
Fe1 N3 2.035(4) . ?
N1 C1 1.148(7) . ?
C1 Cu1 1.941(5) 1_656 ?
Cu1 C1 1.941(5) 1_454 ?
Cu1 C2 1.986(5) 1_444 ?
Cu1 N4 2.065(4) . ?
Cu1 C2 2.342(5) 2_576 ?
Cu1 Cu1 2.5189(12) 2_465 ?
N2 C2 1.142(7) . ?
C2 Cu1 1.986(5) 1_666 ?
C2 Cu1 2.342(5) 2_576 ?
N3 C6 1.339(6) . ?
N3 C3 1.344(6) . ?
C3 C4 1.390(7) . ?
C3 H3 0.9500 . ?
C4 C5 1.372(7) . ?
C4 H4 0.9500 . ?
N4 C6 1.342(6) . ?
N4 C5 1.359(6) . ?
C5 H5 0.9500 . ?
C6 H6 0.9500 . ?

loop_
_geom_torsion_atom_site_label_1
_geom_torsion_atom_site_label_2
_geom_torsion_atom_site_label_3
_geom_torsion_atom_site_label_4
_geom_torsion
_geom_torsion_site_symmetry_1
_geom_torsion_site_symmetry_2
_geom_torsion_site_symmetry_3
_geom_torsion_site_symmetry_4
_geom_torsion_publ_flag
N2 Fe1 N1 C1 86(3) 2_577 . . . ?
N2 Fe1 N1 C1 -94(3) . . . . ?
N1 Fe1 N1 C1 27(100) 2_577 . . . ?
N3 Fe1 N1 C1 175(3) 2_577 . . . ?
N3 Fe1 N1 C1 -5(3) . . . . ?
Fe1 N1 C1 Cu1 -19(5) . . . 1_656 ?
N2 Fe1 N2 C2 76(100) 2_577 . . . ?
N1 Fe1 N2 C2 168(4) . . . . ?
N1 Fe1 N2 C2 -12(4) 2_577 . . . ?
N3 Fe1 N2 C2 -100(4) 2_577 . . . ?
N3 Fe1 N2 C2 80(4) . . . . ?
Fe1 N2 C2 Cu1 63(5) . . . 1_666 ?
Fe1 N2 C2 Cu1 -79(4) . . . 2_576 ?
N2 Fe1 N3 C6 54.4(4) 2_577 . . . ?
N2 Fe1 N3 C6 -125.6(4) . . . . ?
N1 Fe1 N3 C6 144.1(4) . . . . ?
N1 Fe1 N3 C6 -35.9(4) 2_577 . . . ?
N3 Fe1 N3 C6 2(100) 2_577 . . . ?
N2 Fe1 N3 C3 -124.4(4) 2_577 . . . ?
N2 Fe1 N3 C3 55.6(4) . . . . ?
N1 Fe1 N3 C3 -34.7(4) . . . . ?
N1 Fe1 N3 C3 145.3(4) 2_577 . . . ?
N3 Fe1 N3 C3 -177(100) 2_577 . . . ?
C6 N3 C3 C4 -2.3(7) . . . . ?
Fe1 N3 C3 C4 176.4(4) . . . . ?
N3 C3 C4 C5 1.7(8) . . . . ?
C1 Cu1 N4 C6 43.6(4) 1_454 . . . ?
C2 Cu1 N4 C6 -97.5(4) 1_444 . . . ?
C2 Cu1 N4 C6 149.5(4) 2_576 . . . ?
Cu1 Cu1 N4 C6 -164.0(3) 2_465 . . . ?
C1 Cu1 N4 C5 -136.6(4) 1_454 . . . ?
C2 Cu1 N4 C5 82.3(4) 1_444 . . . ?
C2 Cu1 N4 C5 -30.7(4) 2_576 . . . ?
Cu1 Cu1 N4 C5 15.8(4) 2_465 . . . ?
C6 N4 C5 C4 -1.5(7) . . . . ?
Cu1 N4 C5 C4 178.6(4) . . . . ?
C3 C4 C5 N4 0.3(8) . . . . ?
C3 N3 C6 N4 1.1(7) . . . . ?
Fe1 N3 C6 N4 -177.8(4) . . . . ?
C5 N4 C6 N3 0.9(7) . . . . ?
Cu1 N4 C6 N3 -179.3(4) . . . . ?
